data_7229554
loop_
_publ_author_name
'Amayuelas L\'opez, Eder'
'Fidalgo-Marijuan, Arkaitz'
'Baz\'an, Bego\~na'
'Urtiaga, Miren Karmele'
'Barandika, Gotzone'
'Arriortua, Mar\'ia Isabel'

_publ_section_title
;
 Highly thermally stable heterogeneous catalysts: study of 0D and 3D
 porphyrinic MOFs
;
_journal_name_full CrystEngComm
_journal_paper_doi 10.1039/C7CE01702B
_journal_year 2017
_chemical_formula_moiety 'C96 H48 N8 Ni5 O20, O'
_chemical_formula_sum 'C96 H48 N8 Ni5 O21'
_chemical_formula_weight 1942.87
_chemical_name_systematic '[Ni2.5(TCPP)(u-O)(H2O)2].nD'
_space_group_IT_number 12
_symmetry_cell_setting monoclinic
_symmetry_Int_Tables_number 12
_symmetry_space_group_name_Hall '-C 2y'
_symmetry_space_group_name_H-M 'C 1 2/m 1'
_atom_sites_solution_hydrogens geom
_atom_sites_solution_primary direct
_atom_sites_solution_secondary difmap
_audit_conform_dict_location ftp://ftp.iucr.org/pub/cif_core.dic
_audit_conform_dict_name cif_core.dic
_audit_conform_dict_version 2.4
_audit_creation_date 2016-05-06T13:02:39-00:00
_audit_creation_method 'WinGX routine CIF_UPDATE'
_audit_update_record
;
2016-05-09 deposited with the CCDC.
2017-11-10 downloaded from the CCDC.
;
_cell_angle_alpha 90
_cell_angle_beta 103.793(14)
_cell_angle_gamma 90
_cell_formula_units_Z 2
_cell_length_a 17.640(4)
_cell_length_b 33.509(2)
_cell_length_c 16.6141(17)
_cell_measurement_reflns_used 3631
_cell_measurement_temperature 100(2)
_cell_measurement_theta_max 89.6106
_cell_measurement_theta_min 2.5775
_cell_measurement_wavelength 1.54184
_cell_volume 9537(3)
_computing_cell_refinement
;
        CrysAlisPro, Agilent Technologies,
        Version 1.171.35.21 (release 20-01-2012 CrysAlis171 .NET)
        (compiled Jan 23 2012,18:06:46)
;
_computing_data_collection
;
        CrysAlisPro, Agilent Technologies,
        Version 1.171.35.21 (release 20-01-2012 CrysAlis171 .NET)
        (compiled Jan 23 2012,18:06:46)
;
_computing_data_reduction
;
        CrysAlisPro, Agilent Technologies,
        Version 1.171.35.21 (release 20-01-2012 CrysAlis171 .NET)
        (compiled Jan 23 2012,18:06:46)
;
_computing_molecular_graphics 'Ortep for Windows (Farrugia, 2012)'
_computing_publication_material 'WinGX publication routines (Farrugia, 2012)'
_computing_structure_refinement 'SHELXL-97 (Sheldrick, 2008)'
_computing_structure_solution 'SHELXS-97 (Sheldrick, 1990)'
_diffrn_ambient_temperature 100(2)
_diffrn_detector_area_resol_mean 5.2012
_diffrn_measured_fraction_theta_full 0.957
_diffrn_measured_fraction_theta_max 0.957
_diffrn_measurement_device_type 'SuperNova, Single source at offset), Atlas'
_diffrn_measurement_method '\w scans'
_diffrn_orient_matrix_UB_11 -0.0722603
_diffrn_orient_matrix_UB_12 -0.024722
_diffrn_orient_matrix_UB_13 0.0057518
_diffrn_orient_matrix_UB_21 -0.0464405
_diffrn_orient_matrix_UB_22 0.0386938
_diffrn_orient_matrix_UB_23 0.002061
_diffrn_orient_matrix_UB_31 -0.0266641
_diffrn_orient_matrix_UB_32 -0.0006444
_diffrn_orient_matrix_UB_33 -0.0953359
_diffrn_radiation_monochromator graphite
_diffrn_radiation_type CuK\a
_diffrn_radiation_wavelength 1.54184
_diffrn_reflns_av_R_equivalents 0.1465
_diffrn_reflns_av_unetI/netI 0.101
_diffrn_reflns_limit_h_max 20
_diffrn_reflns_limit_h_min -20
_diffrn_reflns_limit_k_max 39
_diffrn_reflns_limit_k_min -39
_diffrn_reflns_limit_l_max 18
_diffrn_reflns_limit_l_min -18
_diffrn_reflns_number 53209
_diffrn_reflns_theta_full 65
_diffrn_reflns_theta_max 65
_diffrn_reflns_theta_min 2.64
_diffrn_source 'fine-focus sealed tube'
_exptl_absorpt_coefficient_mu 0.844
_exptl_absorpt_correction_T_max 0.977
_exptl_absorpt_correction_T_min 0.903
_exptl_absorpt_correction_type analytical
_exptl_absorpt_process_details
;
        CrysAlisPro, Agilent Technologies,
        Version 1.171.35.21 (release 20-01-2012 CrysAlis171 .NET)
        (compiled Jan 23 2012,18:06:46)
Analytical numeric absorption correction using a multifaceted crystal
                        model based on expressions derived by R.C. Clark & J.S.
        (Clark, R. C. & Reid, J. S. (1995). Acta Cryst. A51, 887-897)
;
_exptl_crystal_colour purple
_exptl_crystal_density_diffrn 0.677
_exptl_crystal_density_meas 1.546(5)
_exptl_crystal_density_method Flotation
_exptl_crystal_description prism
_exptl_crystal_F_000 988
_exptl_crystal_recrystallization_method Solvothermal
_exptl_crystal_size_max 0.1225
_exptl_crystal_size_mid 0.1098
_exptl_crystal_size_min 0.0229
_platon_squeeze_details
;
;
_refine_diff_density_max 0.922
_refine_diff_density_min -0.551
_refine_diff_density_rms 0.067
_refine_ls_extinction_method none
_refine_ls_goodness_of_fit_ref 0.952
_refine_ls_hydrogen_treatment mixed
_refine_ls_matrix_type full
_refine_ls_number_parameters 264
_refine_ls_number_reflns 7925
_refine_ls_number_restraints 0
_refine_ls_restrained_S_all 0.952
_refine_ls_R_factor_all 0.1627
_refine_ls_R_factor_gt 0.0991
_refine_ls_shift/su_max 0
_refine_ls_shift/su_mean 0
_refine_ls_structure_factor_coef Fsqd
_refine_ls_weighting_details 'calc w=1/[\s^2^(Fo^2^)+(0.1246P)^2^+0.0000P] where P=(Fo^2^+2Fc^2^)/3'
_refine_ls_weighting_scheme calc
_refine_ls_wR_factor_gt 0.2522
_refine_ls_wR_factor_ref 0.2919
_reflns_number_gt 3407
_reflns_number_total 7925
_reflns_threshold_expression >2\s(I)
_cod_data_source_file c7ce01702b2.cif
_cod_data_source_block a20150133_ea630
_cod_original_cell_volume 9538(3)
_cod_database_code 7229554

loop_
_symmetry_equiv_pos_as_xyz
'x, y, z'
'-x, y, -z'
'x+1/2, y+1/2, z'
'-x+1/2, y+1/2, -z'
'-x, -y, -z'
'x, -y, z'
'-x+1/2, -y+1/2, -z'
'x+1/2, -y+1/2, z'

loop_
_atom_site_label
_atom_site_type_symbol
_atom_site_fract_x
_atom_site_fract_y
_atom_site_fract_z
_atom_site_U_iso_or_equiv
_atom_site_adp_type
_atom_site_occupancy
_atom_site_symmetry_multiplicity
_atom_site_calc_flag
_atom_site_refinement_flags
C1 C 0.5918(4) 0.27603(14) 0.6625(3) 0.097(2) Uani 1 1 d .
C2 C 0.6283(5) 0.26406(17) 0.7434(4) 0.122(3) Uani 1 1 d .
H2 H 0.6606 0.2801 0.785 0.147 Uiso 1 1 calc R
C3 C 0.6088(6) 0.22519(15) 0.7509(4) 0.136(4) Uani 1 1 d .
H3 H 0.6183 0.2095 0.7999 0.164 Uiso 1 1 calc R
C4 C 0.5705(4) 0.21305(14) 0.6682(3) 0.098(2) Uani 1 1 d .
C5 C 0.5494(6) 0.17315(14) 0.6485(4) 0.137(4) Uani 1 1 d .
C6 C 0.4818(5) 0.16213(13) 0.4326(3) 0.112(3) Uani 1 1 d .
C7 C 0.4873(5) 0.12057(13) 0.4600(4) 0.133(4) Uani 1 1 d .
H7 H 0.4745 0.0977 0.4255 0.16 Uiso 1 1 calc R
C8 C 0.5595(5) 0.14125(15) 0.7182(4) 0.106(3) Uani 1 1 d .
C9 C 0.4939(5) 0.12609(19) 0.7419(4) 0.120(3) Uani 1 1 d .
H9 H 0.4424 0.1347 0.7167 0.144 Uiso 1 1 calc R
C10 C 0.6309(6) 0.12942(15) 0.7575(4) 0.138(4) Uani 1 1 d .
H10 H 0.6742 0.1417 0.7429 0.166 Uiso 1 1 calc R
C11 C 0.6456(5) 0.10049(17) 0.8179(4) 0.101(2) Uani 1 1 d .
H11 H 0.697 0.0911 0.8411 0.121 Uiso 1 1 calc R
C12 C 0.5787(5) 0.08504(14) 0.8444(4) 0.106(3) Uani 1 1 d .
C13 C 0.9064(4) 0.55429(15) 1.0924(3) 0.0747(15) Uani 1 1 d .
C14 C 0.5901(6) 0.3152(2) 0.6342(5) 0.1399(14) Uani 1 1 d .
C15 C 0.6343(6) 0.3460(2) 0.6910(5) 0.1399(14) Uani 1 1 d .
C16 C 0.6011(6) 0.3699(2) 0.7412(5) 0.1399(14) Uani 1 1 d .
H16 H 0.5475 0.3672 0.7416 0.168 Uiso 1 1 calc R
C17 C 0.6484(6) 0.39828(19) 0.7914(5) 0.1399(14) Uani 1 1 d .
H17 H 0.6272 0.414 0.8283 0.168 Uiso 1 1 calc R
C18 C 0.7294(6) 0.4041(2) 0.7882(5) 0.1399(14) Uani 1 1 d .
C19 C 0.7112(6) 0.34974(19) 0.6894(5) 0.1399(14) Uani 1 1 d .
H19 H 0.733 0.3336 0.6537 0.168 Uiso 1 1 calc R
C20 C 0.7596(6) 0.37962(19) 0.7445(5) 0.1399(14) Uani 1 1 d .
H20 H 0.8141 0.3808 0.7478 0.168 Uiso 1 1 calc R
C21 C 0.7737(6) 0.43601(17) 0.8425(5) 0.121(3) Uani 1 1 d .
C22 C 0.5424(5) 0.32708(12) 0.5606(3) 0.125(3) Uani 1 1 d .
C23 C 0.5256(6) 0.36877(15) 0.5371(4) 0.155(4) Uani 1 1 d .
H23 H 0.5469 0.3916 0.5684 0.186 Uiso 1 1 calc R
C24 C 0.5086(5) 0.09860(16) 0.8025(4) 0.111(3) Uani 1 1 d .
H24 H 0.4644 0.0875 0.8175 0.134 Uiso 1 1 calc R
N1 N 0.5583(4) 0.24449(10) 0.6149(3) 0.119(3) Uani 1 1 d .
N2 N 0.5 0.18703(15) 0.5 0.085(2) Uani 1 2 d S
N3 N 0.5 0.30178(13) 0.5 0.088(2) Uani 1 2 d S
O1 O 0.8415(4) 0.54377(10) 1.0561(3) 0.127(2) Uani 1 1 d .
O2 O 0.9672(4) 0.54371(12) 1.0716(3) 0.1081(16) Uani 1 1 d .
O3 O 0.7427(3) 0.45606(11) 0.8878(3) 0.1148(19) Uani 1 1 d .
O4 O 0.8431(4) 0.43958(18) 0.8346(5) 0.170(3) Uani 1 1 d .
O5 O 0.8939(4) 0.5 0.9224(3) 0.102(2) Uani 1 2 d S
O6 O 0.6990(4) 0.5 1.0164(3) 0.0885(18) Uani 1 2 d S
Ni1 Ni 0.5 0.24442(3) 0.5 0.1003(7) Uani 1 2 d S
Ni2 Ni 1 0.5 1 0.0996(9) Uani 1 4 d S
Ni3 Ni 0.79685(11) 0.5 0.97305(8) 0.1135(8) Uani 1 2 d S
O7 O 0.5 0.5 1 0.207(7) Uiso 1 4 d S

loop_
_atom_site_aniso_label
_atom_site_aniso_U_11
_atom_site_aniso_U_22
_atom_site_aniso_U_33
_atom_site_aniso_U_23
_atom_site_aniso_U_13
_atom_site_aniso_U_12
C1 0.151(6) 0.056(2) 0.058(3) -0.004(2) -0.028(3) 0.006(3)
C2 0.196(8) 0.068(3) 0.063(4) -0.001(3) -0.049(4) -0.019(4)
C3 0.243(10) 0.056(3) 0.062(4) 0.003(2) -0.060(5) -0.005(4)
C4 0.147(6) 0.057(2) 0.059(3) 0.000(2) -0.037(3) 0.003(3)
C5 0.242(9) 0.042(2) 0.071(4) 0.001(2) -0.071(5) 0.009(3)
C6 0.213(8) 0.037(2) 0.052(3) -0.005(2) -0.033(4) 0.000(3)
C7 0.256(10) 0.034(2) 0.068(4) -0.002(2) -0.042(5) 0.001(3)
C8 0.177(7) 0.053(2) 0.057(4) -0.001(2) -0.034(4) 0.002(3)
C9 0.152(7) 0.079(4) 0.092(5) 0.022(3) -0.046(5) 0.003(4)
C10 0.205(9) 0.052(3) 0.108(5) 0.020(3) -0.058(5) 0.001(4)
C11 0.125(6) 0.066(3) 0.084(4) 0.010(3) -0.028(4) 0.012(3)
C12 0.162(7) 0.052(2) 0.066(4) 0.003(2) -0.048(4) 0.001(3)
C13 0.103(4) 0.062(2) 0.056(3) 0.000(2) 0.012(3) -0.001(3)
C14 0.192(3) 0.0772(13) 0.118(2) -0.0399(14) -0.028(2) -0.0068(17)
C15 0.192(3) 0.0772(13) 0.118(2) -0.0399(14) -0.028(2) -0.0068(17)
C16 0.192(3) 0.0772(13) 0.118(2) -0.0399(14) -0.028(2) -0.0068(17)
C17 0.192(3) 0.0772(13) 0.118(2) -0.0399(14) -0.028(2) -0.0068(17)
C18 0.192(3) 0.0772(13) 0.118(2) -0.0399(14) -0.028(2) -0.0068(17)
C19 0.192(3) 0.0772(13) 0.118(2) -0.0399(14) -0.028(2) -0.0068(17)
C20 0.192(3) 0.0772(13) 0.118(2) -0.0399(14) -0.028(2) -0.0068(17)
C21 0.175(8) 0.064(3) 0.085(5) -0.034(3) -0.042(5) 0.010(4)
C22 0.249(9) 0.0321(19) 0.050(3) -0.0018(18) -0.051(4) 0.010(3)
C23 0.278(11) 0.036(2) 0.092(5) -0.001(2) -0.069(6) -0.017(3)
C24 0.163(7) 0.067(3) 0.078(4) 0.021(3) -0.023(4) -0.014(3)
N1 0.200(6) 0.0396(17) 0.074(3) 0.0029(18) -0.053(4) 0.005(2)
N2 0.133(6) 0.054(3) 0.047(3) 0 -0.023(3) 0
N3 0.165(7) 0.034(2) 0.041(3) 0 -0.021(3) 0
O1 0.188(5) 0.0561(18) 0.091(3) -0.0064(18) -0.059(3) 0.002(2)
O2 0.156(5) 0.079(2) 0.077(3) -0.030(2) 0.004(3) -0.020(3)
O3 0.163(4) 0.0635(19) 0.081(3) -0.011(2) -0.044(3) -0.016(2)
O4 0.136(5) 0.131(4) 0.207(7) -0.102(5) -0.026(5) -0.011(4)
O5 0.138(5) 0.055(2) 0.076(3) 0 -0.048(3) 0
O6 0.112(4) 0.052(2) 0.080(3) 0 -0.018(3) 0
Ni1 0.1749(16) 0.0369(5) 0.0534(8) 0 -0.0431(9) 0
Ni2 0.168(2) 0.0350(6) 0.0594(11) 0 -0.0456(12) 0
Ni3 0.1863(18) 0.0357(5) 0.0710(9) 0 -0.0630(11) 0

loop_
_atom_type_symbol
_atom_type_description
_atom_type_scat_dispersion_real
_atom_type_scat_dispersion_imag
_atom_type_scat_source
C C 0.0181 0.0091 'International Tables Vol C Tables 4.2.6.8 and 6.1.1.4'
H H 0 0 'International Tables Vol C Tables 4.2.6.8 and 6.1.1.4'
N N 0.0311 0.018 'International Tables Vol C Tables 4.2.6.8 and 6.1.1.4'
Ni Ni -3.0029 0.5091 'International Tables Vol C Tables 4.2.6.8 and 6.1.1.4'
O O 0.0492 0.0322 'International Tables Vol C Tables 4.2.6.8 and 6.1.1.4'

loop_
_exptl_crystal_face_index_h
_exptl_crystal_face_index_k
_exptl_crystal_face_index_l
_exptl_crystal_face_perp_dist
_exptl_oxdiff_crystal_face_indexfrac_h
_exptl_oxdiff_crystal_face_indexfrac_k
_exptl_oxdiff_crystal_face_indexfrac_l
_exptl_oxdiff_crystal_face_x
_exptl_oxdiff_crystal_face_y
_exptl_oxdiff_crystal_face_z
-4 -15 -5 0.0604 -4.0312 -15.0012 -4.9903 0.6335 -0.4035 0.5929
11 -1 -4 0.0246 11.0572 -1.0282 -4.0718 -0.7970 -0.5617 0.0940
11 -1 -2 0.0214 11.0593 -1.0272 -2.0679 -0.7856 -0.5576 -0.0971
-11 1 3 0.0016 -11.0583 1.0277 3.0698 0.7913 0.5596 0.0015
1 0 10 0.0524 1.0158 0.0027 10.0138 -0.0159 -0.0264 -0.9818
-4 -16 7 0.0605 -4.0192 -15.9957 7.0330 0.7263 -0.4178 -0.5530
-5 -19 0 0.0633 -5.0327 -18.9985 0.0243 0.8335 -0.5014 0.1441
4 18 -5 0.0390 4.0218 17.9978 -5.0286 -0.7645 0.4993 0.3606
-1 0 -10 0.0574 -1.0158 -0.0027 -10.0138 0.0159 0.0264 0.9818
11 -1 -3 0.0213 11.0583 -1.0277 -3.0698 -0.7913 -0.5596 -0.0015
5 20 -1 0.0377 5.0319 19.9986 -1.0260 -0.8639 0.5380 -0.0492

loop_
_geom_angle_atom_site_label_1
_geom_angle_atom_site_label_2
_geom_angle_atom_site_label_3
_geom_angle
_geom_angle_site_symmetry_1
_geom_angle_site_symmetry_3
N1 C1 C14 124.2(5) . .
N1 C1 C2 111.7(4) . .
C14 C1 C2 124.1(5) . .
C3 C2 C1 107.0(4) . .
C3 C2 H2 126.5 . .
C1 C2 H2 126.5 . .
C2 C3 C4 104.8(5) . .
C2 C3 H3 127.6 . .
C4 C3 H3 127.6 . .
N1 C4 C5 126.4(4) . .
N1 C4 C3 111.6(4) . .
C5 C4 C3 122.0(5) . .
C6 C5 C4 120.3(5) 2_656 .
C6 C5 C8 119.4(4) 2_656 .
C4 C5 C8 120.3(5) . .
N2 C6 C5 126.6(4) . 2_656
N2 C6 C7 109.9(4) . .
C5 C6 C7 122.7(4) 2_656 .
C7 C7 C6 107.5(3) 2_656 .
C7 C7 H7 126.3 2_656 .
C6 C7 H7 126.3 . .
C10 C8 C9 120.0(6) . .
C10 C8 C5 119.8(9) . .
C9 C8 C5 120.2(7) . .
C24 C9 C8 115.7(7) . .
C24 C9 H9 122.1 . .
C8 C9 H9 122.1 . .
C8 C10 C11 124.1(9) . .
C8 C10 H10 118 . .
C11 C10 H10 118 . .
C10 C11 C12 116.6(7) . .
C10 C11 H11 121.7 . .
C12 C11 H11 121.7 . .
C24 C12 C13 126.9(8) . 4_647
C24 C12 C11 115.9(6) . .
C13 C12 C11 117.0(6) 4_647 .
O1 C13 O2 123.4(6) . .
O1 C13 C12 123.5(8) . 4_657
O2 C13 C12 112.4(6) . 4_657
C22 C14 C1 122.3(6) . .
C22 C14 C15 118.9(6) . .
C1 C14 C15 118.3(7) . .
C19 C15 C16 121.6(7) . .
C19 C15 C14 115.1(9) . .
C16 C15 C14 123.3(10) . .
C15 C16 C17 118.3(10) . .
C15 C16 H16 120.9 . .
C17 C16 H16 120.9 . .
C16 C17 C18 121.2(9) . .
C16 C17 H17 119.4 . .
C18 C17 H17 119.4 . .
C20 C18 C17 118.5(7) . .
C20 C18 C21 124.6(11) . .
C17 C18 C21 116.7(9) . .
C15 C19 C20 118.5(9) . .
C15 C19 H19 120.7 . .
C20 C19 H19 120.7 . .
C18 C20 C19 121.4(10) . .
C18 C20 H20 119.3 . .
C19 C20 H20 119.3 . .
O3 C21 O4 126.3(6) . .
O3 C21 C18 121.0(10) . .
O4 C21 C18 112.6(9) . .
C14 C22 N3 125.5(4) . .
C14 C22 C23 123.9(5) . .
N3 C22 C23 110.5(4) . .
C23 C23 C22 107.1(3) 2_656 .
C23 C23 H23 126.5 2_656 .
C22 C23 H23 126.5 . .
C9 C24 C12 127.5(9) . .
C9 C24 H24 116.3 . .
C12 C24 H24 116.3 . .
C4 N1 C1 104.0(4) . .
C4 N1 Ni1 127.2(3) . .
C1 N1 Ni1 128.7(3) . .
C6 N2 C6 105.1(5) 2_656 .
C6 N2 Ni1 127.4(3) 2_656 .
C6 N2 Ni1 127.4(3) . .
C22 N3 C22 104.8(5) . 2_656
C22 N3 Ni1 127.6(2) . .
C22 N3 Ni1 127.6(2) 2_656 .
C13 O1 Ni3 135.4(5) . .
C13 O2 Ni2 137.6(4) . .
C21 O3 Ni3 126.6(6) . .
Ni2 O5 Ni3 118.2(3) . .
N3 Ni1 N2 180.0000(10) . .
N3 Ni1 N1 89.93(10) . 2_656
N2 Ni1 N1 90.07(10) . 2_656
N3 Ni1 N1 89.93(10) . .
N2 Ni1 N1 90.07(10) . .
N1 Ni1 N1 179.9(2) 2_656 .
O5 Ni2 O5 180.0000(10) 5_767 .
O5 Ni2 O2 88.6(2) 5_767 6_565
O5 Ni2 O2 91.4(2) . 6_565
O5 Ni2 O2 91.4(2) 5_767 5_767
O5 Ni2 O2 88.6(2) . 5_767
O2 Ni2 O2 89.1(3) 6_565 5_767
O5 Ni2 O2 88.6(2) 5_767 .
O5 Ni2 O2 91.4(2) . .
O2 Ni2 O2 90.9(3) 6_565 .
O2 Ni2 O2 180.000(2) 5_767 .
O5 Ni2 O2 91.4(2) 5_767 2_757
O5 Ni2 O2 88.6(2) . 2_757
O2 Ni2 O2 180.00(16) 6_565 2_757
O2 Ni2 O2 90.9(3) 5_767 2_757
O2 Ni2 O2 89.1(3) . 2_757
O6 Ni3 O1 89.1(2) . .
O6 Ni3 O1 89.1(2) . 6_565
O1 Ni3 O1 92.0(2) . 6_565
O6 Ni3 O5 177.07(19) . .
O1 Ni3 O5 93.0(2) . .
O1 Ni3 O5 93.0(2) 6_565 .
O6 Ni3 O3 87.2(2) . .
O1 Ni3 O3 175.9(3) . .
O1 Ni3 O3 89.58(14) 6_565 .
O5 Ni3 O3 90.7(2) . .
O6 Ni3 O3 87.2(2) . 6_565
O1 Ni3 O3 89.58(14) . 6_565
O1 Ni3 O3 175.9(3) 6_565 6_565
O5 Ni3 O3 90.7(2) . 6_565
O3 Ni3 O3 88.6(2) . 6_565

loop_
_geom_bond_atom_site_label_1
_geom_bond_atom_site_label_2
_geom_bond_distance
_geom_bond_site_symmetry_2
C1 N1 1.367(6) .
C1 C14 1.393(9) .
C1 C2 1.403(7) .
C2 C3 1.361(8) .
C2 H2 0.95 .
C3 C4 1.436(7) .
C3 H3 0.95 .
C4 N1 1.360(7) .
C4 C5 1.405(7) .
C5 C6 1.379(7) 2_656
C5 C8 1.554(8) .
C6 N2 1.372(6) .
C6 C5 1.379(7) 2_656
C6 C7 1.461(6) .
C7 C7 1.298(11) 2_656
C7 H7 0.95 .
C8 C10 1.333(11) .
C8 C9 1.404(12) .
C9 C24 1.344(8) .
C9 H9 0.95 .
C10 C11 1.374(8) .
C10 H10 0.95 .
C11 C12 1.450(11) .
C11 H11 0.95 .
C12 C24 1.346(10) .
C12 C13 1.450(8) 4_647
C13 O1 1.212(8) .
C13 O2 1.252(8) .
C13 C12 1.450(8) 4_657
C14 C22 1.368(9) .
C14 C15 1.487(9) .
C15 C19 1.369(14) .
C15 C16 1.384(13) .
C16 C17 1.402(9) .
C16 H16 0.95 .
C17 C18 1.457(14) .
C17 H17 0.95 .
C18 C20 1.291(12) .
C18 C21 1.494(8) .
C19 C20 1.483(9) .
C19 H19 0.95 .
C20 H20 0.95 .
C21 O3 1.231(10) .
C21 O4 1.267(12) .
C22 N3 1.390(6) .
C22 C23 1.462(6) .
C23 C23 1.344(11) 2_656
C23 H23 0.95 .
C24 H24 0.95 .
N1 Ni1 1.940(4) .
N2 C6 1.372(6) 2_656
N2 Ni1 1.923(5) .
N3 C22 1.390(6) 2_656
N3 Ni1 1.922(5) .
O1 Ni3 2.039(4) .
O2 Ni2 2.056(5) .
O3 Ni3 2.107(4) .
O5 Ni2 2.004(5) .
O5 Ni3 2.080(8) .
O6 Ni3 2.022(7) .
Ni1 N1 1.940(4) 2_656
Ni2 O5 2.004(5) 5_767
Ni2 O2 2.056(5) 6_565
Ni2 O2 2.056(5) 5_767
Ni2 O2 2.056(5) 2_757
Ni3 O1 2.039(4) 6_565
Ni3 O3 2.107(4) 6_565

loop_
_geom_torsion_atom_site_label_1
_geom_torsion_atom_site_label_2
_geom_torsion_atom_site_label_3
_geom_torsion_atom_site_label_4
_geom_torsion
_geom_torsion_site_symmetry_1
_geom_torsion_site_symmetry_4
N1 C1 C2 C3 -8.3(11) . .
C14 C1 C2 C3 171.8(10) . .
C1 C2 C3 C4 9.2(10) . .
C2 C3 C4 N1 -7.7(11) . .
C2 C3 C4 C5 172.5(9) . .
N1 C4 C5 C6 5.2(15) . 2_656
C3 C4 C5 C6 -175.1(9) . 2_656
N1 C4 C5 C8 -173.6(9) . .
C3 C4 C5 C8 6.1(14) . .
N2 C6 C7 C7 -4.1(13) . 2_656
C5 C6 C7 C7 -174.5(11) 2_656 2_656
C6 C5 C8 C10 110.6(9) 2_656 .
C4 C5 C8 C10 -70.6(11) . .
C6 C5 C8 C9 -71.9(11) 2_656 .
C4 C5 C8 C9 106.8(9) . .
C10 C8 C9 C24 -2.7(10) . .
C5 C8 C9 C24 179.9(5) . .
C9 C8 C10 C11 4.8(11) . .
C5 C8 C10 C11 -177.8(6) . .
C8 C10 C11 C12 -5.8(10) . .
C10 C11 C12 C24 4.8(9) . .
C10 C11 C12 C13 179.5(5) . 4_647
N1 C1 C14 C22 12.4(16) . .
C2 C1 C14 C22 -167.7(10) . .
N1 C1 C14 C15 -175.3(9) . .
C2 C1 C14 C15 4.6(16) . .
C22 C14 C15 C19 -101.0(11) . .
C1 C14 C15 C19 86.4(12) . .
C22 C14 C15 C16 77.9(13) . .
C1 C14 C15 C16 -94.7(11) . .
C19 C15 C16 C17 -0.4(13) . .
C14 C15 C16 C17 -179.2(8) . .
C15 C16 C17 C18 3.2(12) . .
C16 C17 C18 C20 -7.4(13) . .
C16 C17 C18 C21 178.1(7) . .
C16 C15 C19 C20 1.4(13) . .
C14 C15 C19 C20 -179.7(7) . .
C17 C18 C20 C19 8.5(13) . .
C21 C18 C20 C19 -177.5(7) . .
C15 C19 C20 C18 -5.8(13) . .
C20 C18 C21 O3 -173.7(8) . .
C17 C18 C21 O3 0.4(11) . .
C20 C18 C21 O4 7.2(13) . .
C17 C18 C21 O4 -178.7(8) . .
C1 C14 C22 N3 -10.4(17) . .
C15 C14 C22 N3 177.3(9) . .
C1 C14 C22 C23 165.8(10) . .
C15 C14 C22 C23 -6.5(17) . .
C14 C22 C23 C23 -177.3(12) . 2_656
N3 C22 C23 C23 -0.6(15) . 2_656
C8 C9 C24 C12 2.3(11) . .
C13 C12 C24 C9 -177.6(6) 4_647 .
C11 C12 C24 C9 -3.4(10) . .
C5 C4 N1 C1 -177.5(9) . .
C3 C4 N1 C1 2.7(10) . .
C5 C4 N1 Ni1 6.4(14) . .
C3 C4 N1 Ni1 -173.3(7) . .
C14 C1 N1 C4 -176.8(9) . .
C2 C1 N1 C4 3.3(10) . .
C14 C1 N1 Ni1 -0.8(14) . .
C2 C1 N1 Ni1 179.3(7) . .
C5 C6 N2 C6 171.4(12) 2_656 2_656
C7 C6 N2 C6 1.4(5) . 2_656
C5 C6 N2 Ni1 -8.6(12) 2_656 .
C7 C6 N2 Ni1 -178.6(5) . .
C14 C22 N3 C22 176.9(13) . 2_656
C23 C22 N3 C22 0.2(5) . 2_656
C14 C22 N3 Ni1 -3.1(13) . .
C23 C22 N3 Ni1 -179.8(6) . .
O2 C13 O1 Ni3 16.0(9) . .
C12 C13 O1 Ni3 -173.9(4) 4_657 .
O1 C13 O2 Ni2 -17.3(10) . .
C12 C13 O2 Ni2 171.7(4) 4_657 .
O4 C21 O3 Ni3 -4.6(11) . .
C18 C21 O3 Ni3 176.5(5) . .
C22 N3 Ni1 N1 -169.7(6) . 2_656
C22 N3 Ni1 N1 10.3(6) 2_656 2_656
C22 N3 Ni1 N1 10.3(6) . .
C22 N3 Ni1 N1 -169.7(6) 2_656 .
C6 N2 Ni1 N1 -165.6(5) 2_656 2_656
C6 N2 Ni1 N1 14.4(5) . 2_656
C6 N2 Ni1 N1 14.4(5) 2_656 .
C6 N2 Ni1 N1 -165.6(5) . .
C4 N1 Ni1 N3 166.6(8) . .
C1 N1 Ni1 N3 -8.5(8) . .
C4 N1 Ni1 N2 -13.4(8) . .
C1 N1 Ni1 N2 171.5(8) . .
Ni3 O5 Ni2 O2 45.47(14) . 6_565
Ni3 O5 Ni2 O2 134.53(14) . 5_767
Ni3 O5 Ni2 O2 -45.47(14) . .
Ni3 O5 Ni2 O2 -134.53(14) . 2_757
C13 O2 Ni2 O5 -147.7(6) . 5_767
C13 O2 Ni2 O5 32.3(6) . .
C13 O2 Ni2 O2 -59.0(7) . 6_565
C13 O2 Ni2 O2 121.0(7) . 2_757
C13 O1 Ni3 O6 152.1(6) . .
C13 O1 Ni3 O1 63.0(7) . 6_565
C13 O1 Ni3 O5 -30.0(6) . .
C13 O1 Ni3 O3 -120.8(6) . 6_565
Ni2 O5 Ni3 O1 46.06(10) . .
Ni2 O5 Ni3 O1 -46.06(10) . 6_565
Ni2 O5 Ni3 O3 -135.68(10) . .
Ni2 O5 Ni3 O3 135.68(10) . 6_565
C21 O3 Ni3 O6 -169.8(5) . .
C21 O3 Ni3 O1 -80.7(5) . 6_565
C21 O3 Ni3 O5 12.3(5) . .
C21 O3 Ni3 O3 103.0(5) . 6_565

loop_
_platon_squeeze_void_nr
_platon_squeeze_void_average_x
_platon_squeeze_void_average_y
_platon_squeeze_void_average_z
_platon_squeeze_void_volume
_platon_squeeze_void_count_electrons
_platon_squeeze_void_content
1 0.072 0.088 -0.031 6440 2422 'DMF and water of crystallisation'
